data_7129612
loop_
_publ_author_name
'Hayakawa, Masahiro'
'Horike, Satoshi'
'Hijikata, Yuh'
'Yasui, Kosuke'
'Yamaguchi, Shigehiro'
'Fukazawa, Aiko'

_publ_section_title
;
 Late-Stage Modification of \p-Electron Systems Based on Asymmetric
 Oxidation of a Medium-Sized Sulfur-Containing Ring
;
_journal_name_full 'Chemical Communications'
_journal_paper_doi 10.1039/D1CC06996A
_journal_year 2022
_chemical_formula_sum 'C10 H13 Br O S2'
_chemical_formula_weight 293.23
_chemical_name_common (S)-oxTN-Br
_chemical_name_systematic '(S)-2-bromo-4,5,6,7,8,9-hexahydrothieno[2,3-b]thionine S-oxide'
_space_group_crystal_system orthorhombic
_space_group_IT_number 19
_space_group_name_Hall 'P 2ac 2ab'
_space_group_name_H-M_alt 'P 21 21 21'
_atom_sites_solution_hydrogens geom
_audit_creation_method SHELXL-2018/3
_audit_update_record
;
2021-12-12 deposited with the CCDC.	2022-01-25 downloaded from the CCDC.
;
_cell_angle_alpha 90
_cell_angle_beta 90
_cell_angle_gamma 90
_cell_formula_units_Z 4
_cell_length_a 7.6628(2)
_cell_length_b 9.6181(2)
_cell_length_c 15.2176(3)
_cell_measurement_reflns_used 12829
_cell_measurement_temperature 123(2)
_cell_measurement_theta_max 30.8000
_cell_measurement_theta_min 2.4980
_cell_volume 1121.56(4)
_computing_cell_refinement 'CrysAlisPro 1.171.39.46 (Rigaku OD, 2018)'
_computing_data_collection 'CrystalClear-SM Expert 2.0 r15 (Rigaku, 2011)'
_computing_data_reduction 'CrysAlisPro 1.171.39.46 (Rigaku OD, 2018)'
_computing_structure_refinement 'SHELXL-2018/3 (Sheldrick, 2018)'
_computing_structure_solution 'SHELXT 2018/2 (Sheldrick, 2018)'
_diffrn_ambient_temperature 123(2)
_diffrn_detector_area_resol_mean 28.5714
_diffrn_measured_fraction_theta_full 1.000
_diffrn_measured_fraction_theta_max 1.000
_diffrn_measurement_device_type
;
Rigaku Saturn70 (4x4 bin mode)
;
_diffrn_measurement_method 'profile data from \w-scans'
_diffrn_radiation_type MoK\a
_diffrn_radiation_wavelength 0.71073
_diffrn_reflns_av_R_equivalents 0.0362
_diffrn_reflns_av_unetI/netI 0.0220
_diffrn_reflns_Laue_measured_fraction_full 1.000
_diffrn_reflns_Laue_measured_fraction_max 1.000
_diffrn_reflns_limit_h_max 9
_diffrn_reflns_limit_h_min -9
_diffrn_reflns_limit_k_max 12
_diffrn_reflns_limit_k_min -12
_diffrn_reflns_limit_l_max 19
_diffrn_reflns_limit_l_min -19
_diffrn_reflns_number 15314
_diffrn_reflns_point_group_measured_fraction_full 1.000
_diffrn_reflns_point_group_measured_fraction_max 1.000
_diffrn_reflns_theta_full 25.242
_diffrn_reflns_theta_max 27.500
_diffrn_reflns_theta_min 2.505
_diffrn_source 'Rotating Anode'
_exptl_absorpt_coefficient_mu 4.001
_exptl_absorpt_correction_T_max 1.00000
_exptl_absorpt_correction_T_min 0.84194
_exptl_absorpt_correction_type multi-scan
_exptl_absorpt_process_details
;
CrysAlisPro 1.171.39.46 (Rigaku Oxford Diffraction, 2018)
Empirical absorption correction using spherical harmonics,
 implemented in SCALE3 ABSPACK scaling algorithm.
;
_exptl_crystal_colour colorless
_exptl_crystal_density_diffrn 1.737
_exptl_crystal_description block
_exptl_crystal_F_000 592
_exptl_crystal_size_max 0.12
_exptl_crystal_size_mid 0.05
_exptl_crystal_size_min 0.05
_refine_diff_density_max 0.265
_refine_diff_density_min -0.184
_refine_diff_density_rms 0.049
_refine_ls_abs_structure_details
;
 Flack x determined using 1016 quotients [(I+)-(I-)]/[(I+)+(I-)]
 (Parsons, Flack and Wagner, Acta Cryst. B69 (2013) 249-259).
;
_refine_ls_abs_structure_Flack -0.005(4)
_refine_ls_extinction_method none
_refine_ls_goodness_of_fit_ref 1.073
_refine_ls_hydrogen_treatment constr
_refine_ls_matrix_type full
_refine_ls_number_parameters 127
_refine_ls_number_reflns 2570
_refine_ls_number_restraints 0
_refine_ls_restrained_S_all 1.073
_refine_ls_R_factor_all 0.0187
_refine_ls_R_factor_gt 0.0174
_refine_ls_shift/su_max 0.001
_refine_ls_shift/su_mean 0.000
_refine_ls_structure_factor_coef Fsqd
_refine_ls_weighting_details 'w=1/[\s^2^(Fo^2^)+(0.0153P)^2^+0.2873P] where P=(Fo^2^+2Fc^2^)/3'
_refine_ls_weighting_scheme calc
_refine_ls_wR_factor_gt 0.0379
_refine_ls_wR_factor_ref 0.0384
_reflns_Friedel_coverage 0.718
_reflns_Friedel_fraction_full 1.000
_reflns_Friedel_fraction_max 1.000
_reflns_number_gt 2485
_reflns_number_total 2570
_reflns_threshold_expression 'I > 2\s(I)'
_cod_data_source_file d1cc06996a2.cif
_cod_data_source_block S-2
_cod_database_code 7129612
_shelx_shelxl_version_number 2018/3
_shelx_space_group_comment
;
The symmetry employed for this shelxl refinement is uniquely defined
by the following loop, which should always be used as a source of
symmetry information in preference to the above space-group names.
They are only intended as comments.
;

loop_
_space_group_symop_operation_xyz
'x, y, z'
'-x+1/2, -y, z+1/2'
'-x, y+1/2, -z+1/2'
'x+1/2, -y+1/2, -z'

loop_
_atom_site_label
_atom_site_type_symbol
_atom_site_fract_x
_atom_site_fract_y
_atom_site_fract_z
_atom_site_U_iso_or_equiv
_atom_site_adp_type
_atom_site_occupancy
_atom_site_site_symmetry_order
_atom_site_calc_flag
_atom_site_refinement_flags_posn
_atom_site_refinement_flags_adp
_atom_site_refinement_flags_occupancy
_atom_site_disorder_assembly
_atom_site_disorder_group
Br01 Br 0.46066(4) 0.31253(3) 0.51591(2) 0.02091(7) Uani 1 1 d . . . . .
S002 S 0.77087(8) 0.57011(6) 0.19659(4) 0.01464(13) Uani 1 1 d . . . . .
S003 S 0.70470(9) 0.45255(7) 0.37849(4) 0.01657(14) Uani 1 1 d . . . . .
O004 O 0.9165(2) 0.64603(19) 0.24162(13) 0.0239(4) Uani 1 1 d . . . . .
C005 C 0.4509(3) 0.4853(2) 0.26685(16) 0.0136(5) Uani 1 1 d . . . . .
C006 C 0.5042(3) 0.4079(3) 0.05210(16) 0.0163(5) Uani 1 1 d . . . . .
H00A H 0.461132 0.405752 -0.007822 0.020 Uiso 1 1 calc R U . . .
H00B H 0.565772 0.495156 0.059828 0.020 Uiso 1 1 calc R U . . .
C007 C 0.7343(3) 0.2828(2) 0.15018(17) 0.0167(5) Uani 1 1 d . . . . .
H00C H 0.649601 0.281090 0.197531 0.020 Uiso 1 1 calc R U . . .
H00D H 0.797945 0.195701 0.152150 0.020 Uiso 1 1 calc R U . . .
C008 C 0.3458(3) 0.5204(3) 0.18624(16) 0.0161(5) Uani 1 1 d . . . . .
H00E H 0.391099 0.605780 0.161168 0.019 Uiso 1 1 calc R U . . .
H00F H 0.226129 0.537672 0.203867 0.019 Uiso 1 1 calc R U . . .
C009 C 0.6354(4) 0.2896(3) 0.06312(17) 0.0191(6) Uani 1 1 d . . . . .
H00G H 0.720347 0.296417 0.016064 0.023 Uiso 1 1 calc R U . . .
H00H H 0.573645 0.202370 0.055423 0.023 Uiso 1 1 calc R U . . .
C00A C 0.6260(3) 0.5103(3) 0.27814(16) 0.0136(5) Uani 1 1 d . . . . .
C00B C 0.3461(3) 0.4072(3) 0.11445(17) 0.0168(5) Uani 1 1 d . . . . .
H00I H 0.340426 0.317072 0.142904 0.020 Uiso 1 1 calc R U . . .
H00J H 0.241106 0.417592 0.079490 0.020 Uiso 1 1 calc R U . . .
C00C C 0.3790(3) 0.4173(3) 0.34188(17) 0.0157(5) Uani 1 1 d . . . . .
H00K H 0.262160 0.392249 0.346879 0.019 Uiso 1 1 calc R U . . .
C00D C 0.4999(3) 0.3934(2) 0.40504(16) 0.0161(6) Uani 1 1 d . . . . .
C00E C 0.8627(3) 0.4008(3) 0.16790(18) 0.0171(5) Uani 1 1 d . . . . .
H00L H 0.934568 0.412634 0.115963 0.021 Uiso 1 1 calc R U . . .
H00M H 0.939200 0.372072 0.215325 0.021 Uiso 1 1 calc R U . . .

loop_
_atom_site_aniso_label
_atom_site_aniso_U_11
_atom_site_aniso_U_22
_atom_site_aniso_U_33
_atom_site_aniso_U_23
_atom_site_aniso_U_13
_atom_site_aniso_U_12
Br01 0.02723(13) 0.02035(13) 0.01516(12) 0.00121(11) 0.00291(11) -0.00131(12)
S002 0.0133(3) 0.0128(3) 0.0178(3) 0.0005(3) 0.0002(2) -0.0024(2)
S003 0.0160(3) 0.0185(3) 0.0152(3) 0.0005(3) -0.0034(2) -0.0013(3)
O004 0.0178(9) 0.0237(10) 0.0302(11) -0.0052(8) -0.0002(8) -0.0084(8)
C005 0.0160(12) 0.0098(11) 0.0150(11) -0.0040(9) 0.0003(11) 0.0024(10)
C006 0.0186(14) 0.0167(12) 0.0137(11) -0.0008(10) -0.0002(9) -0.0015(10)
C007 0.0180(13) 0.0109(12) 0.0211(12) -0.0003(10) 0.0032(10) 0.0022(10)
C008 0.0134(12) 0.0174(13) 0.0176(12) -0.0010(10) 0.0002(10) 0.0023(10)
C009 0.0207(13) 0.0175(14) 0.0192(13) -0.0027(10) 0.0040(10) -0.0009(11)
C00A 0.0150(12) 0.0119(12) 0.0139(12) -0.0014(9) -0.0002(10) 0.0006(10)
C00B 0.0152(12) 0.0185(13) 0.0165(12) -0.0016(10) -0.0034(10) -0.0011(10)
C00C 0.0132(12) 0.0147(13) 0.0192(12) -0.0034(11) 0.0018(10) -0.0008(11)
C00D 0.0207(15) 0.0121(12) 0.0155(12) -0.0009(9) 0.0022(10) -0.0012(9)
C00E 0.0138(12) 0.0152(13) 0.0223(14) 0.0007(10) 0.0019(11) 0.0028(10)

loop_
_atom_type_symbol
_atom_type_description
_atom_type_scat_dispersion_real
_atom_type_scat_dispersion_imag
_atom_type_scat_source
C C 0.0033 0.0016 'International Tables Vol C Tables 4.2.6.8 and 6.1.1.4'
H H 0.0000 0.0000 'International Tables Vol C Tables 4.2.6.8 and 6.1.1.4'
O O 0.0106 0.0060 'International Tables Vol C Tables 4.2.6.8 and 6.1.1.4'
S S 0.1246 0.1234 'International Tables Vol C Tables 4.2.6.8 and 6.1.1.4'
Br Br -0.2901 2.4595 'International Tables Vol C Tables 4.2.6.8 and 6.1.1.4'

loop_
_geom_angle_atom_site_label_1
_geom_angle_atom_site_label_2
_geom_angle_atom_site_label_3
_geom_angle
_geom_angle_site_symmetry_1
_geom_angle_site_symmetry_3
_geom_angle_publ_flag
O004 S002 C00A 107.82(11) . . ?
O004 S002 C00E 104.88(11) . . ?
C00A S002 C00E 96.90(12) . . ?
C00D S003 C00A 89.76(12) . . ?
C00A C005 C00C 111.0(2) . . ?
C00A C005 C008 125.8(2) . . ?
C00C C005 C008 123.2(2) . . ?
C009 C006 C00B 116.6(2) . . ?
C00E C007 C009 116.2(2) . . ?
C005 C008 C00B 114.7(2) . . ?
C006 C009 C007 117.0(2) . . ?
C005 C00A S003 113.2(2) . . ?
C005 C00A S002 125.8(2) . . ?
S003 C00A S002 120.41(15) . . ?
C006 C00B C008 115.8(2) . . ?
C00D C00C C005 112.4(2) . . ?
C00C C00D S003 113.69(19) . . ?
C00C C00D Br01 126.65(19) . . ?
S003 C00D Br01 119.60(14) . . ?
C007 C00E S002 117.18(18) . . ?

loop_
_geom_bond_atom_site_label_1
_geom_bond_atom_site_label_2
_geom_bond_distance
_geom_bond_site_symmetry_2
_geom_bond_publ_flag
Br01 C00D 1.882(3) . ?
S002 O004 1.4992(18) . ?
S002 C00A 1.761(3) . ?
S002 C00E 1.827(3) . ?
S003 C00D 1.717(3) . ?
S003 C00A 1.733(3) . ?
C005 C00A 1.374(3) . ?
C005 C00C 1.427(3) . ?
C005 C008 1.506(3) . ?
C006 C009 1.527(4) . ?
C006 C00B 1.539(3) . ?
C007 C00E 1.526(4) . ?
C007 C009 1.528(4) . ?
C008 C00B 1.542(3) . ?
C00C C00D 1.355(4) . ?
